data_4111686
loop_
_publ_author_name
'Joshua J. Van Veldhuizen'
'John E. Campbell'
'Russell E. Giudici'
'Amir H. Hoveyda'

_publ_section_title
;
 A Readily Available Chiral Ag-Based N-Heterocyclic Carbene Complex for
 Use in Efficient and Highly Enantioselective Ru-Catalyzed Olefin
 Metathesis and Cu-Catalyzed Allylic Alkylation Reactions
;
_journal_name_full 'Journal of the American Chemical Society'
_journal_page_first 6877
_journal_page_last 6882
_journal_paper_doi 10.1021/ja050179j
_journal_volume 127
_journal_year 2005
_chemical_formula_sum 'C74 H66 Ag2 Cl4 N4 O2'
_chemical_formula_weight 1400.85
_chemical_name_systematic
;
  ?
;
_space_group_IT_number 15
_symmetry_cell_setting monoclinic
_symmetry_space_group_name_Hall '-C 2yc'
_symmetry_space_group_name_H-M 'C 1 2/c 1'
_atom_sites_solution_hydrogens geom
_atom_sites_solution_primary direct
_atom_sites_solution_secondary difmap
_audit_creation_method SHELXL-97
_cell_angle_alpha 90.00
_cell_angle_beta 98.589(2)
_cell_angle_gamma 90.00
_cell_formula_units_Z 4
_cell_length_a 16.5636(18)
_cell_length_b 20.131(2)
_cell_length_c 21.073(2)
_cell_measurement_temperature 213(2)
_cell_volume 6947.8(12)
_computing_cell_refinement 'SMART (BRUKER, V5.625, 2001)'
_computing_data_collection 'ASTRO (BRUKER, V5.007, 1997)'
_computing_data_reduction 'SAINT (BRUKER, V6.22, 2001)'
_computing_molecular_graphics 'SHELXTL (BRUKER, 2000, V6.1)'
_computing_publication_material 'XCIF (Sheldrick and BRUKER, 1997, V5.1)'
_computing_structure_refinement 'SHELXL-97 (Sheldrick, 1997)'
_computing_structure_solution 'SHELXS-97 (Sheldrick, 1990)'
_diffrn_ambient_temperature 213(2)
_diffrn_detector_area_resol_mean 836.6
_diffrn_measured_fraction_theta_full 1.000
_diffrn_measured_fraction_theta_max 1.000
_diffrn_measurement_device_type 'Bruker CCD'
_diffrn_measurement_method '\w, 0.3 deg'
_diffrn_radiation_monochromator graphite
_diffrn_radiation_source 'normal-focus sealed tube'
_diffrn_radiation_type MoK\a
_diffrn_radiation_wavelength 0.71073
_diffrn_reflns_av_R_equivalents 0.0463
_diffrn_reflns_av_sigmaI/netI 0.0491
_diffrn_reflns_limit_h_max 17
_diffrn_reflns_limit_h_min -17
_diffrn_reflns_limit_k_max 21
_diffrn_reflns_limit_k_min -21
_diffrn_reflns_limit_l_max 22
_diffrn_reflns_limit_l_min -16
_diffrn_reflns_number 14875
_diffrn_reflns_theta_full 22.49
_diffrn_reflns_theta_max 22.49
_diffrn_reflns_theta_min 1.60
_diffrn_standards_decay_% <1
_diffrn_standards_interval_count 0
_diffrn_standards_number 0
_exptl_absorpt_coefficient_mu 0.764
_exptl_absorpt_correction_T_max 0.9556
_exptl_absorpt_correction_T_min 0.9414
_exptl_absorpt_correction_type empirical
_exptl_absorpt_process_details SADABS
_exptl_crystal_colour colorless
_exptl_crystal_density_diffrn 1.339
_exptl_crystal_density_meas 0
_exptl_crystal_description Chunk
_exptl_crystal_F_000 2864
_exptl_crystal_size_max 0.08
_exptl_crystal_size_mid 0.08
_exptl_crystal_size_min 0.06
_refine_diff_density_max 1.253
_refine_diff_density_min -1.078
_refine_diff_density_rms 0.105
_refine_ls_extinction_method none
_refine_ls_goodness_of_fit_ref 1.180
_refine_ls_hydrogen_treatment constr
_refine_ls_matrix_type full
_refine_ls_number_parameters 409
_refine_ls_number_reflns 4529
_refine_ls_number_restraints 2
_refine_ls_restrained_S_all 1.182
_refine_ls_R_factor_all 0.1039
_refine_ls_R_factor_gt 0.0878
_refine_ls_shift/su_max 0.001
_refine_ls_shift/su_mean 0.000
_refine_ls_structure_factor_coef Fsqd
_refine_ls_weighting_details 'calc w=1/[\s^2^(Fo^2^)+(0.0701P)^2^+107.8219P] where P=(Fo^2^+2Fc^2^)/3'
_refine_ls_weighting_scheme calc
_refine_ls_wR_factor_gt 0.1906
_refine_ls_wR_factor_ref 0.1987
_reflns_number_gt 3944
_reflns_number_total 4529
_reflns_threshold_expression >2sigma(I)
_cod_data_source_file ja050179jsi20050126_071419.cif
_cod_data_source_block ah304t
_cod_original_cell_volume 6947.8(13)
_cod_database_code 4111686

loop_
_symmetry_equiv_pos_as_xyz
'x, y, z'
'-x, y, -z+1/2'
'x+1/2, y+1/2, z'
'-x+1/2, y+1/2, -z+1/2'
'-x, -y, -z'
'x, -y, z-1/2'
'-x+1/2, -y+1/2, -z'
'x+1/2, -y+1/2, z-1/2'

loop_
_atom_site_label
_atom_site_type_symbol
_atom_site_fract_x
_atom_site_fract_y
_atom_site_fract_z
_atom_site_U_iso_or_equiv
_atom_site_adp_type
_atom_site_occupancy
_atom_site_symmetry_multiplicity
_atom_site_calc_flag
_atom_site_refinement_flags
_atom_site_disorder_assembly
_atom_site_disorder_group
Ag1 Ag 0.53796(4) 1.03251(4) 0.33282(3) 0.0359(3) Uani 1 1 d . . .
O1 O 0.5800(4) 1.0525(3) 0.2152(3) 0.0409(17) Uani 1 1 d . . .
N1 N 0.7192(5) 1.0432(3) 0.3890(4) 0.0359(19) Uani 1 1 d . . .
N2 N 0.6644(5) 0.9522(4) 0.4200(4) 0.0365(19) Uani 1 1 d . . .
C1 C 0.6497(5) 1.0079(4) 0.3852(4) 0.031(2) Uani 1 1 d . . .
C2 C 0.7497(6) 0.9474(5) 0.4533(5) 0.044(3) Uani 1 1 d . . .
H2 H 0.7499 0.9551 0.4997 0.053 Uiso 1 1 calc R . .
C3 C 0.7907(6) 1.0072(5) 0.4251(5) 0.041(3) Uani 1 1 d . . .
H3 H 0.8252 0.9904 0.3940 0.049 Uiso 1 1 calc R . .
C4 C 0.7285(6) 1.0996(5) 0.3494(5) 0.044(3) Uani 1 1 d . . .
C5 C 0.7280(6) 1.0929(5) 0.2834(5) 0.043(3) Uani 1 1 d . . .
C6 C 0.7357(7) 1.1512(6) 0.2494(6) 0.056(3) Uani 1 1 d . . .
H6 H 0.7331 1.1484 0.2046 0.067 Uiso 1 1 calc R . .
C7 C 0.7468(8) 1.2120(7) 0.2775(7) 0.079(4) Uani 1 1 d . . .
H7 H 0.7532 1.2499 0.2526 0.095 Uiso 1 1 calc R . .
C8 C 0.7483(9) 1.2175(6) 0.3426(7) 0.081(4) Uani 1 1 d . . .
H8 H 0.7559 1.2594 0.3625 0.097 Uiso 1 1 calc R . .
C9 C 0.7389(7) 1.1618(5) 0.3791(6) 0.059(3) Uani 1 1 d . . .
H9 H 0.7395 1.1657 0.4236 0.071 Uiso 1 1 calc R . .
C10 C 0.7182(6) 1.0283(5) 0.2507(5) 0.042(2) Uani 1 1 d . . .
C11 C 0.6406(6) 1.0107(4) 0.2151(4) 0.034(2) Uani 1 1 d . . .
C12 C 0.6354(7) 0.9500(5) 0.1843(5) 0.044(3) Uani 1 1 d . . .
H12 H 0.5850 0.9370 0.1611 0.053 Uiso 1 1 calc R . .
C13 C 0.7010(8) 0.9076(6) 0.1862(5) 0.066(4) Uani 1 1 d . . .
H13 H 0.6949 0.8668 0.1644 0.079 Uiso 1 1 calc R . .
C14 C 0.7753(8) 0.9249(8) 0.2200(6) 0.082(4) Uani 1 1 d . . .
H14 H 0.8201 0.8961 0.2217 0.098 Uiso 1 1 calc R . .
C15 C 0.7834(7) 0.9855(6) 0.2515(6) 0.064(3) Uani 1 1 d . . .
H15 H 0.8346 0.9977 0.2741 0.077 Uiso 1 1 calc R . .
C16 C 0.8427(6) 1.0495(5) 0.4741(5) 0.041(3) Uani 1 1 d . . .
C17 C 0.9227(7) 1.0609(6) 0.4670(7) 0.065(3) Uani 1 1 d . . .
H17 H 0.9440 1.0430 0.4318 0.077 Uiso 1 1 calc R . .
C18 C 0.9724(8) 1.0994(7) 0.5127(9) 0.086(5) Uani 1 1 d . . .
H18 H 1.0271 1.1072 0.5080 0.103 Uiso 1 1 calc R . .
C19 C 0.9421(10) 1.1256(7) 0.5635(7) 0.081(4) Uani 1 1 d . . .
H19 H 0.9760 1.1506 0.5944 0.097 Uiso 1 1 calc R . .
C20 C 0.8629(9) 1.1157(7) 0.5695(6) 0.083(4) Uani 1 1 d . . .
H20 H 0.8410 1.1355 0.6036 0.099 Uiso 1 1 calc R . .
C21 C 0.8141(8) 1.0767(6) 0.5260(6) 0.064(3) Uani 1 1 d . . .
H21 H 0.7599 1.0684 0.5320 0.077 Uiso 1 1 calc R . .
C22 C 0.7885(6) 0.8809(6) 0.4445(7) 0.062(4) Uani 1 1 d . . .
C23 C 0.8060(8) 0.8610(6) 0.3863(9) 0.084(5) Uani 1 1 d . . .
H23 H 0.7919 0.8891 0.3507 0.101 Uiso 1 1 calc R . .
C24 C 0.8446(9) 0.7998(8) 0.3773(12) 0.115(7) Uani 1 1 d . . .
H24 H 0.8589 0.7869 0.3376 0.138 Uiso 1 1 calc R . .
C25 C 0.8596(12) 0.7609(10) 0.4311(17) 0.156(14) Uani 1 1 d . . .
H25 H 0.8831 0.7190 0.4262 0.187 Uiso 1 1 calc R . .
C26 C 0.8440(13) 0.7766(12) 0.4906(14) 0.139(12) Uani 1 1 d . . .
H26 H 0.8576 0.7479 0.5258 0.167 Uiso 1 1 calc R . .
C27 C 0.8062(7) 0.8386(7) 0.4964(9) 0.099(6) Uani 1 1 d . . .
H27 H 0.7928 0.8514 0.5364 0.119 Uiso 1 1 calc R . .
C28 C 0.5989(6) 0.9099(4) 0.4341(5) 0.035(2) Uani 1 1 d . . .
C29 C 0.5669(6) 0.8620(5) 0.3888(5) 0.041(3) Uani 1 1 d . . .
C30 C 0.5029(7) 0.8228(5) 0.4046(6) 0.057(3) Uani 1 1 d . . .
H30 H 0.4794 0.7910 0.3747 0.068 Uiso 1 1 calc R . .
C31 C 0.4727(7) 0.8288(5) 0.4618(6) 0.052(3) Uani 1 1 d . . .
C32 C 0.5077(6) 0.8756(5) 0.5046(5) 0.050(3) Uani 1 1 d . . .
H32 H 0.4879 0.8799 0.5440 0.060 Uiso 1 1 calc R . .
C33 C 0.5710(6) 0.9167(5) 0.4928(5) 0.042(2) Uani 1 1 d . . .
C34 C 0.5959(7) 0.8550(6) 0.3254(5) 0.059(3) Uani 1 1 d . . .
H34A H 0.5679 0.8181 0.3021 0.088 Uiso 1 1 calc R . .
H34B H 0.6542 0.8468 0.3321 0.088 Uiso 1 1 calc R . .
H34C H 0.5843 0.8956 0.3009 0.088 Uiso 1 1 calc R . .
C35 C 0.4028(8) 0.7848(7) 0.4759(7) 0.078(4) Uani 1 1 d . . .
H35A H 0.4085 0.7762 0.5216 0.116 Uiso 1 1 calc R . .
H35B H 0.4040 0.7432 0.4529 0.116 Uiso 1 1 calc R . .
H35C H 0.3513 0.8071 0.4620 0.116 Uiso 1 1 calc R . .
C36 C 0.6034(8) 0.9681(6) 0.5415(6) 0.064(3) Uani 1 1 d . . .
H36A H 0.6500 0.9502 0.5696 0.097 Uiso 1 1 calc R . .
H36B H 0.5611 0.9802 0.5667 0.097 Uiso 1 1 calc R . .
H36C H 0.6199 1.0072 0.5198 0.097 Uiso 1 1 calc R . .
C1S C 0.5000 0.1883(9) 0.2500 0.075(5) Uani 1 2 d S . .
H1SA H 0.4541 0.1587 0.2444 0.090 Uiso 0.50 1 d PR A .
H1SB H 0.5460 0.1658 0.2371 0.090 Uiso 0.50 1 d PR . .
Cl1A Cl 0.5225(8) 0.2090(6) 0.3298(6) 0.126(4) Uani 0.50 1 d P A 1
Cl1B Cl 0.5225(9) 0.2577(8) 0.2967(8) 0.176(7) Uani 0.50 1 d P . 2
Cl2S Cl -0.026(2) 0.1452(12) 0.3130(15) 0.393(19) Uani 0.50 1 d PD . .
C2S C 0.0752(18) 0.1329(13) 0.3456(17) 0.097(10) Uiso 0.50 1 d PD . .
H2S1 H 0.0890 0.1524 0.3885 0.116 Uiso 0.50 1 calc PR . .
H2S2 H 0.1132 0.1487 0.3175 0.116 Uiso 0.50 1 calc PR . .
Cl1S Cl 0.0684(16) 0.0454(13) 0.3475(13) 0.47(3) Uani 0.50 1 d PD . .

loop_
_atom_site_aniso_label
_atom_site_aniso_U_11
_atom_site_aniso_U_22
_atom_site_aniso_U_33
_atom_site_aniso_U_23
_atom_site_aniso_U_13
_atom_site_aniso_U_12
Ag1 0.0341(4) 0.0360(4) 0.0352(4) 0.0045(4) -0.0026(3) -0.0014(4)
O1 0.032(4) 0.039(4) 0.050(4) -0.010(3) -0.001(3) 0.004(3)
N1 0.046(5) 0.022(4) 0.037(5) 0.005(4) -0.004(4) -0.007(4)
N2 0.036(5) 0.032(5) 0.037(5) 0.005(4) -0.006(4) -0.003(4)
C1 0.034(5) 0.033(5) 0.024(5) -0.004(4) -0.001(4) -0.003(4)
C2 0.035(6) 0.041(6) 0.051(7) 0.008(5) -0.009(5) -0.010(5)
C3 0.036(6) 0.029(5) 0.054(7) 0.013(5) -0.001(5) -0.005(4)
C4 0.036(6) 0.029(6) 0.063(8) 0.012(5) 0.001(5) -0.007(4)
C5 0.031(6) 0.049(6) 0.046(7) 0.015(5) -0.003(5) -0.001(5)
C6 0.056(7) 0.052(7) 0.058(7) 0.019(6) -0.001(6) -0.015(6)
C7 0.093(10) 0.059(9) 0.076(10) 0.042(8) -0.022(8) -0.028(7)
C8 0.104(11) 0.035(7) 0.093(12) 0.007(7) -0.018(9) -0.024(7)
C9 0.077(8) 0.046(7) 0.051(7) 0.003(6) -0.001(6) -0.016(6)
C10 0.048(6) 0.042(6) 0.037(6) 0.011(5) 0.006(5) 0.003(5)
C11 0.038(6) 0.032(6) 0.032(5) 0.001(4) 0.006(4) -0.004(5)
C12 0.061(7) 0.037(6) 0.033(6) 0.002(5) -0.002(5) 0.002(5)
C13 0.100(10) 0.054(7) 0.040(7) -0.011(6) 0.003(7) 0.024(7)
C14 0.072(9) 0.103(12) 0.067(9) -0.022(9) -0.001(7) 0.042(8)
C15 0.051(7) 0.078(9) 0.058(8) -0.010(7) -0.006(6) 0.015(6)
C16 0.038(6) 0.029(6) 0.055(7) 0.004(5) -0.001(5) -0.007(4)
C17 0.045(7) 0.053(7) 0.095(10) -0.008(7) 0.010(7) -0.012(6)
C18 0.036(7) 0.072(9) 0.144(15) -0.022(10) -0.006(8) -0.015(7)
C19 0.085(11) 0.066(9) 0.078(10) -0.009(8) -0.034(9) -0.021(8)
C20 0.090(11) 0.095(11) 0.061(9) -0.016(8) 0.001(8) -0.031(9)
C21 0.059(8) 0.076(9) 0.055(8) -0.009(7) -0.001(6) -0.017(7)
C22 0.030(6) 0.047(7) 0.100(11) 0.019(8) -0.019(6) -0.010(5)
C23 0.060(9) 0.040(7) 0.138(15) -0.021(8) -0.037(9) 0.004(6)
C24 0.061(10) 0.058(10) 0.22(2) -0.034(13) -0.010(11) 0.005(8)
C25 0.055(12) 0.041(10) 0.35(4) 0.05(2) -0.03(2) -0.005(8)
C26 0.060(12) 0.099(18) 0.25(3) 0.11(2) -0.019(16) 0.001(11)
C27 0.042(7) 0.084(10) 0.163(16) 0.084(11) -0.016(8) -0.006(7)
C28 0.038(6) 0.024(5) 0.038(6) 0.007(4) -0.011(5) 0.001(4)
C29 0.034(6) 0.041(6) 0.045(6) 0.005(5) -0.004(5) -0.003(5)
C30 0.052(7) 0.041(6) 0.071(9) 0.002(6) -0.015(6) -0.007(5)
C31 0.047(7) 0.044(7) 0.062(8) 0.020(6) -0.005(6) -0.004(5)
C32 0.051(7) 0.046(6) 0.052(7) 0.009(6) 0.009(5) -0.006(6)
C33 0.045(6) 0.038(6) 0.041(6) 0.002(5) 0.004(5) -0.006(5)
C34 0.056(7) 0.069(8) 0.046(7) -0.002(6) -0.008(6) -0.014(6)
C35 0.070(9) 0.072(9) 0.089(10) 0.022(8) 0.009(7) -0.025(7)
C36 0.076(8) 0.061(7) 0.055(7) -0.014(7) 0.007(6) -0.006(7)
C1S 0.074(13) 0.052(11) 0.102(16) 0.000 0.021(11) 0.000
Cl1A 0.148(10) 0.112(8) 0.111(8) -0.040(7) -0.007(7) 0.000(8)
Cl1B 0.147(11) 0.155(12) 0.227(17) -0.133(12) 0.031(11) -0.010(10)
Cl2S 0.53(5) 0.22(2) 0.39(4) -0.04(2) -0.05(4) -0.06(3)
Cl1S 0.52(4) 0.53(5) 0.46(4) 0.33(4) 0.41(4) 0.41(4)

loop_
_atom_type_symbol
_atom_type_description
_atom_type_scat_dispersion_real
_atom_type_scat_dispersion_imag
_atom_type_scat_source
C C 0.0033 0.0016 'International Tables Vol C Tables 4.2.6.8 and 6.1.1.4'
H H 0.0000 0.0000 'International Tables Vol C Tables 4.2.6.8 and 6.1.1.4'
N N 0.0061 0.0033 'International Tables Vol C Tables 4.2.6.8 and 6.1.1.4'
O O 0.0106 0.0060 'International Tables Vol C Tables 4.2.6.8 and 6.1.1.4'
Cl Cl 0.1484 0.1585 'International Tables Vol C Tables 4.2.6.8 and 6.1.1.4'
Ag Ag -0.8971 1.1015 'International Tables Vol C Tables 4.2.6.8 and 6.1.1.4'

loop_
_geom_angle_atom_site_label_1
_geom_angle_atom_site_label_2
_geom_angle_atom_site_label_3
_geom_angle
_geom_angle_site_symmetry_1
_geom_angle_site_symmetry_3
C1 Ag1 O1 175.3(3) . 2_655
C11 O1 Ag1 122.2(6) . 2_655
C1 N1 C4 123.4(8) . .
C1 N1 C3 112.3(7) . .
C4 N1 C3 122.4(8) . .
C1 N2 C28 121.7(7) . .
C1 N2 C2 113.3(7) . .
C28 N2 C2 123.7(7) . .
N2 C1 N1 109.0(8) . .
N2 C1 Ag1 124.5(6) . .
N1 C1 Ag1 126.5(7) . .
N2 C2 C22 113.1(8) . .
N2 C2 C3 102.1(7) . .
C22 C2 C3 115.1(9) . .
N2 C2 H2 108.7 . .
C22 C2 H2 108.7 . .
C3 C2 H2 108.7 . .
N1 C3 C16 113.7(8) . .
N1 C3 C2 102.3(7) . .
C16 C3 C2 114.6(8) . .
N1 C3 H3 108.6 . .
C16 C3 H3 108.6 . .
C2 C3 H3 108.6 . .
C5 C4 C9 120.9(10) . .
C5 C4 N1 121.2(9) . .
C9 C4 N1 117.8(10) . .
C6 C5 C4 116.4(10) . .
C6 C5 C10 121.1(10) . .
C4 C5 C10 122.5(9) . .
C7 C6 C5 123.5(12) . .
C7 C6 H6 118.2 . .
C5 C6 H6 118.2 . .
C6 C7 C8 119.2(11) . .
C6 C7 H7 120.4 . .
C8 C7 H7 120.4 . .
C7 C8 C9 120.2(12) . .
C7 C8 H8 119.9 . .
C9 C8 H8 119.9 . .
C8 C9 C4 119.7(11) . .
C8 C9 H9 120.2 . .
C4 C9 H9 120.2 . .
C15 C10 C11 119.4(10) . .
C15 C10 C5 121.0(9) . .
C11 C10 C5 119.5(9) . .
O1 C11 C12 125.2(9) . .
O1 C11 C10 117.8(8) . .
C12 C11 C10 117.0(9) . .
C13 C12 C11 122.8(10) . .
C13 C12 H12 118.6 . .
C11 C12 H12 118.6 . .
C14 C13 C12 120.0(11) . .
C14 C13 H13 120.0 . .
C12 C13 H13 120.0 . .
C13 C14 C15 119.2(11) . .
C13 C14 H14 120.4 . .
C15 C14 H14 120.4 . .
C10 C15 C14 121.6(11) . .
C10 C15 H15 119.2 . .
C14 C15 H15 119.2 . .
C21 C16 C17 118.3(10) . .
C21 C16 C3 122.9(10) . .
C17 C16 C3 118.8(10) . .
C16 C17 C18 119.6(13) . .
C16 C17 H17 120.2 . .
C18 C17 H17 120.2 . .
C19 C18 C17 120.6(13) . .
C19 C18 H18 119.7 . .
C17 C18 H18 119.7 . .
C20 C19 C18 119.7(12) . .
C20 C19 H19 120.1 . .
C18 C19 H19 120.1 . .
C19 C20 C21 120.2(14) . .
C19 C20 H20 119.9 . .
C21 C20 H20 119.9 . .
C16 C21 C20 121.6(12) . .
C16 C21 H21 119.2 . .
C20 C21 H21 119.2 . .
C23 C22 C27 118.8(14) . .
C23 C22 C2 121.6(11) . .
C27 C22 C2 119.6(15) . .
C22 C23 C24 122.5(17) . .
C22 C23 H23 118.7 . .
C24 C23 H23 118.7 . .
C25 C24 C23 115(2) . .
C25 C24 H24 122.6 . .
C23 C24 H24 122.6 . .
C26 C25 C24 127(2) . .
C26 C25 H25 116.7 . .
C24 C25 H25 116.7 . .
C25 C26 C27 116(2) . .
C25 C26 H26 122.1 . .
C27 C26 H26 122.1 . .
C22 C27 C26 121(2) . .
C22 C27 H27 119.3 . .
C26 C27 H27 119.3 . .
C33 C28 C29 122.0(9) . .
C33 C28 N2 119.0(8) . .
C29 C28 N2 119.0(9) . .
C30 C29 C28 116.7(10) . .
C30 C29 C34 121.0(10) . .
C28 C29 C34 122.2(9) . .
C31 C30 C29 123.0(10) . .
C31 C30 H30 118.5 . .
C29 C30 H30 118.5 . .
C32 C31 C30 117.6(10) . .
C32 C31 C35 122.1(12) . .
C30 C31 C35 120.3(11) . .
C31 C32 C33 123.3(11) . .
C31 C32 H32 118.4 . .
C33 C32 H32 118.4 . .
C32 C33 C28 117.5(9) . .
C32 C33 C36 119.5(10) . .
C28 C33 C36 123.0(9) . .
C29 C34 H34A 109.5 . .
C29 C34 H34B 109.5 . .
H34A C34 H34B 109.5 . .
C29 C34 H34C 109.5 . .
H34A C34 H34C 109.5 . .
H34B C34 H34C 109.5 . .
C31 C35 H35A 109.5 . .
C31 C35 H35B 109.5 . .
H35A C35 H35B 109.5 . .
C31 C35 H35C 109.5 . .
H35A C35 H35C 109.5 . .
H35B C35 H35C 109.5 . .
C33 C36 H36A 109.5 . .
C33 C36 H36B 109.5 . .
H36A C36 H36B 109.5 . .
C33 C36 H36C 109.5 . .
H36A C36 H36C 109.5 . .
H36B C36 H36C 109.5 . .
Cl1B C1S Cl1B 71.1(15) . 2_655
Cl1B C1S Cl1A 111.1(13) . 2_655
Cl1B C1S Cl1A 41.0(7) 2_655 2_655
Cl1B C1S Cl1A 41.0(7) . .
Cl1B C1S Cl1A 111.1(13) 2_655 .
Cl1A C1S Cl1A 152.0(14) 2_655 .
Cl1B C1S H1SA 132.5 . .
Cl1B C1S H1SA 109.6 2_655 .
Cl1A C1S H1SA 88.8 2_655 .
Cl1A C1S H1SA 108.8 . .
Cl1B C1S H1SB 115.6 . .
Cl1B C1S H1SB 109.6 2_655 .
Cl1A C1S H1SB 84.5 2_655 .
Cl1A C1S H1SB 109.0 . .
H1SA C1S H1SB 108.6 . .
C1S Cl1B Cl1B 54.4(8) . 2_655
Cl2S C2S Cl1S 95.2(17) . .
Cl2S C2S H2S1 112.7 . .
Cl1S C2S H2S1 112.7 . .
Cl2S C2S H2S2 112.7 . .
Cl1S C2S H2S2 112.7 . .
H2S1 C2S H2S2 110.2 . .

loop_
_geom_bond_atom_site_label_1
_geom_bond_atom_site_label_2
_geom_bond_distance
_geom_bond_site_symmetry_2
Ag1 C1 2.069(9) .
Ag1 O1 2.101(6) 2_655
O1 C11 1.310(11) .
O1 Ag1 2.101(6) 2_655
N1 C1 1.344(11) .
N1 C4 1.430(12) .
N1 C3 1.497(12) .
N2 C1 1.341(11) .
N2 C28 1.445(12) .
N2 C2 1.484(12) .
C2 C22 1.508(16) .
C2 C3 1.544(13) .
C2 H2 0.9900 .
C3 C16 1.506(14) .
C3 H3 0.9900 .
C4 C5 1.396(15) .
C4 C9 1.399(15) .
C5 C6 1.392(14) .
C5 C10 1.469(14) .
C6 C7 1.360(17) .
C6 H6 0.9400 .
C7 C8 1.374(19) .
C7 H7 0.9400 .
C8 C9 1.382(16) .
C8 H8 0.9400 .
C9 H9 0.9400 .
C10 C15 1.380(15) .
C10 C11 1.433(13) .
C11 C12 1.380(13) .
C12 C13 1.377(15) .
C12 H12 0.9400 .
C13 C14 1.370(18) .
C13 H13 0.9400 .
C14 C15 1.385(18) .
C14 H14 0.9400 .
C15 H15 0.9400 .
C16 C21 1.368(15) .
C16 C17 1.376(15) .
C17 C18 1.403(18) .
C17 H17 0.9400 .
C18 C19 1.35(2) .
C18 H18 0.9400 .
C19 C20 1.352(19) .
C19 H19 0.9400 .
C20 C21 1.374(16) .
C20 H20 0.9400 .
C21 H21 0.9400 .
C22 C23 1.36(2) .
C22 C27 1.384(17) .
C23 C24 1.414(19) .
C23 H23 0.9400 .
C24 C25 1.37(3) .
C24 H24 0.9400 .
C25 C26 1.36(3) .
C25 H25 0.9400 .
C26 C27 1.41(3) .
C26 H26 0.9400 .
C27 H27 0.9400 .
C28 C33 1.392(14) .
C28 C29 1.404(13) .
C29 C30 1.400(15) .
C29 C34 1.492(15) .
C30 C31 1.379(16) .
C30 H30 0.9400 .
C31 C32 1.371(15) .
C31 C35 1.521(15) .
C32 C33 1.387(14) .
C32 H32 0.9400 .
C33 C36 1.499(14) .
C34 H34A 0.9700 .
C34 H34B 0.9700 .
C34 H34C 0.9700 .
C35 H35A 0.9700 .
C35 H35B 0.9700 .
C35 H35C 0.9700 .
C36 H36A 0.9700 .
C36 H36B 0.9700 .
C36 H36C 0.9700 .
C1S Cl1B 1.718(18) .
C1S Cl1B 1.718(18) 2_655
C1S Cl1A 1.719(12) 2_655
C1S Cl1A 1.719(12) .
C1S H1SA 0.9599 .
C1S H1SB 0.9600 .
Cl1B Cl1B 2.00(3) 2_655
Cl2S C2S 1.739(19) .
C2S Cl1S 1.765(19) .
C2S H2S1 0.9800 .
C2S H2S2 0.9800 .

loop_
_geom_torsion_atom_site_label_1
_geom_torsion_atom_site_label_2
_geom_torsion_atom_site_label_3
_geom_torsion_atom_site_label_4
_geom_torsion
_geom_torsion_site_symmetry_1
_geom_torsion_site_symmetry_4
C28 N2 C1 N1 169.3(8) . .
C2 N2 C1 N1 2.1(11) . .
C28 N2 C1 Ag1 -12.2(12) . .
C2 N2 C1 Ag1 -179.4(7) . .
C4 N1 C1 N2 169.4(8) . .
C3 N1 C1 N2 5.0(11) . .
C4 N1 C1 Ag1 -9.1(13) . .
C3 N1 C1 Ag1 -173.5(7) . .
O1 Ag1 C1 N2 25(4) 2_655 .
O1 Ag1 C1 N1 -157(3) 2_655 .
C1 N2 C2 C22 -132.0(10) . .
C28 N2 C2 C22 61.1(13) . .
C1 N2 C2 C3 -7.7(11) . .
C28 N2 C2 C3 -174.6(8) . .
C1 N1 C3 C16 -133.6(9) . .
C4 N1 C3 C16 61.8(12) . .
C1 N1 C3 C2 -9.4(11) . .
C4 N1 C3 C2 -174.0(9) . .
N2 C2 C3 N1 9.5(10) . .
C22 C2 C3 N1 132.4(9) . .
N2 C2 C3 C16 133.0(9) . .
C22 C2 C3 C16 -104.0(11) . .
C1 N1 C4 C5 -67.5(13) . .
C3 N1 C4 C5 95.4(11) . .
C1 N1 C4 C9 113.2(11) . .
C3 N1 C4 C9 -83.9(12) . .
C9 C4 C5 C6 -2.1(15) . .
N1 C4 C5 C6 178.6(9) . .
C9 C4 C5 C10 179.2(10) . .
N1 C4 C5 C10 -0.1(15) . .
C4 C5 C6 C7 2.8(17) . .
C10 C5 C6 C7 -178.5(11) . .
C5 C6 C7 C8 -2(2) . .
C6 C7 C8 C9 0(2) . .
C7 C8 C9 C4 1(2) . .
C5 C4 C9 C8 0.5(17) . .
N1 C4 C9 C8 179.8(11) . .
C6 C5 C10 C15 100.7(12) . .
C4 C5 C10 C15 -80.7(13) . .
C6 C5 C10 C11 -76.7(13) . .
C4 C5 C10 C11 101.9(11) . .
Ag1 O1 C11 C12 0.2(13) 2_655 .
Ag1 O1 C11 C10 -178.4(6) 2_655 .
C15 C10 C11 O1 -179.9(9) . .
C5 C10 C11 O1 -2.5(13) . .
C15 C10 C11 C12 1.4(14) . .
C5 C10 C11 C12 178.8(9) . .
O1 C11 C12 C13 -179.4(10) . .
C10 C11 C12 C13 -0.8(15) . .
C11 C12 C13 C14 0.4(18) . .
C12 C13 C14 C15 0(2) . .
C11 C10 C15 C14 -1.6(18) . .
C5 C10 C15 C14 -179.0(12) . .
C13 C14 C15 C10 1(2) . .
N1 C3 C16 C21 63.1(13) . .
C2 C3 C16 C21 -54.0(13) . .
N1 C3 C16 C17 -117.7(11) . .
C2 C3 C16 C17 125.1(11) . .
C21 C16 C17 C18 0.1(18) . .
C3 C16 C17 C18 -179.1(11) . .
C16 C17 C18 C19 0(2) . .
C17 C18 C19 C20 -1(2) . .
C18 C19 C20 C21 3(2) . .
C17 C16 C21 C20 1.5(18) . .
C3 C16 C21 C20 -179.3(11) . .
C19 C20 C21 C16 -3(2) . .
N2 C2 C22 C23 67.7(14) . .
C3 C2 C22 C23 -49.1(14) . .
N2 C2 C22 C27 -111.7(11) . .
C3 C2 C22 C27 131.5(11) . .
C27 C22 C23 C24 -2.6(19) . .
C2 C22 C23 C24 178.0(11) . .
C22 C23 C24 C25 3(2) . .
C23 C24 C25 C26 -3(3) . .
C24 C25 C26 C27 2(4) . .
C23 C22 C27 C26 2(2) . .
C2 C22 C27 C26 -178.7(13) . .
C25 C26 C27 C22 -2(3) . .
C1 N2 C28 C33 -97.0(11) . .
C2 N2 C28 C33 68.8(12) . .
C1 N2 C28 C29 84.5(11) . .
C2 N2 C28 C29 -109.7(10) . .
C33 C28 C29 C30 2.3(14) . .
N2 C28 C29 C30 -179.2(8) . .
C33 C28 C29 C34 179.2(9) . .
N2 C28 C29 C34 -2.4(14) . .
C28 C29 C30 C31 -1.4(15) . .
C34 C29 C30 C31 -178.2(10) . .
C29 C30 C31 C32 0.1(16) . .
C29 C30 C31 C35 179.8(10) . .
C30 C31 C32 C33 0.4(16) . .
C35 C31 C32 C33 -179.4(10) . .
C31 C32 C33 C28 0.6(15) . .
C31 C32 C33 C36 177.8(10) . .
C29 C28 C33 C32 -2.0(14) . .
N2 C28 C33 C32 179.6(8) . .
C29 C28 C33 C36 -179.1(10) . .
N2 C28 C33 C36 2.5(14) . .
Cl1A C1S Cl1B Cl1B 9.2(11) 2_655 2_655
Cl1A C1S Cl1B Cl1B -166.9(16) . 2_655
